data_4132012
loop_
_publ_author_name
'Arnold, Andreas M.'
'P\"othig, Alexander'
'Drees, Markus'
'Gulder, Tanja'

_publ_section_title
;
 NXS, Morpholine, and HFIP: The Ideal Combination for Biomimetic
 Haliranium-Induced Polyene Cyclizations.
;
_journal_issue 12
_journal_name_full 'Journal of the American Chemical Society'
_journal_page_first 4344
_journal_page_last 4353
_journal_paper_doi 10.1021/jacs.8b00113
_journal_volume 140
_journal_year 2018
_chemical_formula_moiety 'C6 H3 F12 O2, C4 H10 N O'
_chemical_formula_sum 'C10 H13 F12 N O3'
_chemical_formula_weight 423.21
_space_group_IT_number 2
_space_group_name_Hall '-P 1'
_space_group_name_H-M_alt 'P -1'
_symmetry_cell_setting triclinic
_symmetry_Int_Tables_number 2
_symmetry_space_group_name_Hall '-P 1'
_symmetry_space_group_name_H-M 'P -1'
_atom_sites_solution_hydrogens mixed
_cell_angle_alpha 103.771(5)
_cell_angle_beta 91.642(5)
_cell_angle_gamma 113.628(4)
_cell_formula_units_Z 2
_cell_length_a 9.5076(11)
_cell_length_b 9.6913(11)
_cell_length_c 9.7530(11)
_cell_measurement_reflns_used 9936
_cell_measurement_temperature 100
_cell_measurement_theta_max 34.8434
_cell_measurement_theta_min 2.3612
_cell_volume 791.84(16)
_computing_cell_refinement 'SAINT (Bruker, 2015)'
_computing_data_collection 'APEX III Control Software (Bruker, 2015)'
_computing_data_reduction 'SAINT (Bruker, 2015)'
_computing_molecular_graphics 'PLATON (Spek, 2011)'
_computing_publication_material 'PLATON (Spek, 2011), enCIFer (Allen, 2014)'
_computing_structure_refinement 'SHELXL2014 (Sheldrick, 2014), SHELXLE (Huebschle, 2011)'
_computing_structure_solution 'SHELXS97 (Sheldrick, 1997)'
_diffrn_ambient_temperature 100
_diffrn_detector ' CCD '
_diffrn_detector_area_resol_mean 16
_diffrn_measured_fraction_theta_full 0.999
_diffrn_measured_fraction_theta_max 0.999
_diffrn_measurement_device ' \k-geometry diffractometer '
_diffrn_measurement_device_type ' Apex II CCD '
_diffrn_measurement_method ' phi- and omega-rotation '
_diffrn_radiation_monochromator 'Triumph monochromator'
_diffrn_radiation_probe x-ray
_diffrn_radiation_source 'fine-focus sealed tube'
_diffrn_radiation_type MoK\a
_diffrn_radiation_wavelength 0.71073
_diffrn_reflns_av_R_equivalents 0.0254
_diffrn_reflns_av_unetI/netI 0.0163
_diffrn_reflns_limit_h_max 11
_diffrn_reflns_limit_h_min -11
_diffrn_reflns_limit_k_max 11
_diffrn_reflns_limit_k_min -11
_diffrn_reflns_limit_l_max 11
_diffrn_reflns_limit_l_min -11
_diffrn_reflns_number 16008
_diffrn_reflns_reduction_process
;
;
_diffrn_reflns_theta_full 25.01
_diffrn_reflns_theta_max 25.01
_diffrn_reflns_theta_min 2.17
_exptl_absorpt_coefficient_mu 0.217
_exptl_absorpt_correction_T_max 0.7461
_exptl_absorpt_correction_T_min 0.6638
_exptl_absorpt_correction_type multi-scan
_exptl_absorpt_process_details 'SADABS 2014/5, Bruker, 2014'
_exptl_crystal_colour 'clear colourless'
_exptl_crystal_density_diffrn 1.775
_exptl_crystal_density_method 'Not Measured'
_exptl_crystal_description fragment
_exptl_crystal_F_000 424
_exptl_crystal_size_max 0.476
_exptl_crystal_size_mid 0.356
_exptl_crystal_size_min 0.170
_refine_diff_density_max 0.270
_refine_diff_density_min -0.277
_refine_diff_density_rms 0.039
_refine_ls_extinction_method none
_refine_ls_goodness_of_fit_ref 1.063
_refine_ls_hydrogen_treatment mixed
_refine_ls_matrix_type full
_refine_ls_number_parameters 248
_refine_ls_number_reflns 2795
_refine_ls_number_restraints 0
_refine_ls_restrained_S_all 1.063
_refine_ls_R_factor_all 0.0267
_refine_ls_R_factor_gt 0.0242
_refine_ls_shift/su_max 0.001
_refine_ls_shift/su_mean 0.000
_refine_ls_structure_factor_coef Fsqd
_refine_ls_weighting_details 'W=1/[\S^2^(FO^2^)+(0.0304P)^2^+0.2313P] WHERE P=(FO^2^+2FC^2^)/3'
_refine_ls_weighting_scheme calc
_refine_ls_wR_factor_gt 0.0613
_refine_ls_wR_factor_ref 0.0630
_reflns_number_gt 2561
_reflns_number_total 2795
_reflns_threshold_expression I>2\s(I)
_cod_data_source_file ja8b00113_si_003.cif
_cod_data_source_block arnan5_0m-auto
_cod_database_code 4132012

loop_
_space_group_symop_id
_space_group_symop_operation_xyz
1 x,y,z
2 -x,-y,-z

loop_
_atom_site_aniso_label
_atom_site_aniso_U_11
_atom_site_aniso_U_22
_atom_site_aniso_U_33
_atom_site_aniso_U_23
_atom_site_aniso_U_13
_atom_site_aniso_U_12
F1 0.0258(4) 0.0389(4) 0.0428(5) 0.0127(4) 0.0096(3) 0.0163(4)
F2 0.0307(4) 0.0259(4) 0.0419(5) -0.0057(3) -0.0035(4) 0.0032(3)
F3 0.0389(5) 0.0385(5) 0.0460(5) 0.0291(4) 0.0126(4) 0.0119(4)
F4 0.0422(5) 0.0272(4) 0.0276(4) 0.0009(3) 0.0089(3) 0.0199(4)
F5 0.0233(4) 0.0337(4) 0.0394(5) 0.0131(4) 0.0082(3) 0.0106(3)
F6 0.0404(5) 0.0405(4) 0.0309(4) 0.0171(3) 0.0055(3) 0.0278(4)
F7 0.0270(4) 0.0658(6) 0.0308(4) 0.0088(4) -0.0016(3) 0.0278(4)
F8 0.0415(5) 0.0384(4) 0.0227(4) -0.0043(3) -0.0006(3) 0.0182(4)
F9 0.0436(5) 0.0397(5) 0.0317(4) 0.0207(4) 0.0031(4) 0.0160(4)
F10 0.0301(4) 0.0364(4) 0.0305(4) 0.0068(3) 0.0091(3) 0.0231(3)
F11 0.0314(4) 0.0174(3) 0.0391(5) 0.0019(3) 0.0085(3) 0.0073(3)
F12 0.0490(5) 0.0399(4) 0.0192(4) 0.0046(3) -0.0031(3) 0.0242(4)
O2 0.0329(5) 0.0175(4) 0.0145(4) 0.0018(3) -0.0013(3) 0.0127(4)
O3 0.0157(4) 0.0165(4) 0.0299(5) 0.0052(3) 0.0031(3) 0.0080(3)
O1 0.0278(5) 0.0348(5) 0.0201(4) 0.0111(4) 0.0090(4) 0.0150(4)
C5 0.0249(6) 0.0169(5) 0.0132(5) 0.0042(4) 0.0006(4) 0.0094(5)
C6 0.0268(7) 0.0232(6) 0.0247(7) 0.0069(5) 0.0037(5) 0.0109(5)
C7 0.0285(7) 0.0217(6) 0.0195(6) 0.0069(5) 0.0041(5) 0.0115(5)
C8 0.0170(6) 0.0177(5) 0.0223(6) 0.0064(5) 0.0039(5) 0.0081(5)
C9 0.0216(6) 0.0290(6) 0.0231(6) 0.0054(5) 0.0031(5) 0.0122(5)
C10 0.0224(6) 0.0226(6) 0.0215(6) 0.0071(5) 0.0033(5) 0.0120(5)
N1 0.0166(5) 0.0182(5) 0.0146(5) 0.0039(4) 0.0010(4) 0.0069(4)
C1 0.0233(6) 0.0183(6) 0.0227(6) 0.0070(5) 0.0048(5) 0.0078(5)
C2 0.0293(7) 0.0284(6) 0.0235(6) 0.0128(5) 0.0062(5) 0.0149(5)
C3 0.0251(6) 0.0274(6) 0.0190(6) 0.0030(5) 0.0034(5) 0.0141(5)
C4 0.0218(6) 0.0244(6) 0.0210(6) 0.0050(5) 0.0020(5) 0.0140(5)

loop_
_atom_site_label
_atom_site_type_symbol
_atom_site_thermal_displace_type
_atom_site_fract_x
_atom_site_fract_y
_atom_site_fract_z
_atom_site_occupancy
_atom_site_U_iso_or_equiv
_atom_site_calc_flag
_atom_site_refinement_flags
F1 F Uani 0.50490(9) 0.90922(9) 0.76731(9) 1.000 0.0345(3) d .
F2 F Uani 0.45491(9) 1.08711(9) 0.90709(9) 1.000 0.0387(3) d .
F3 F Uani 0.40026(10) 1.03491(10) 0.67957(9) 1.000 0.0392(3) d .
F4 F Uani 0.15832(9) 1.02731(8) 0.93179(8) 1.000 0.0317(3) d .
F5 F Uani -0.01213(8) 0.79245(9) 0.83635(8) 1.000 0.0319(3) d .
F6 F Uani 0.08202(9) 0.94924(9) 0.70553(8) 1.000 0.0323(3) d .
F7 F Uani 0.54137(9) 0.48167(11) 0.80956(9) 1.000 0.0394(3) d .
F8 F Uani 0.40751(10) 0.60047(9) 0.91052(8) 1.000 0.0362(3) d .
F9 F Uani 0.31236(10) 0.34945(9) 0.85371(8) 1.000 0.0368(3) d .
F10 F Uani 0.43506(9) 0.30158(9) 0.54083(8) 1.000 0.0296(2) d .
F11 F Uani 0.19292(9) 0.19987(8) 0.56502(8) 1.000 0.0313(2) d .
F12 F Uani 0.27128(10) 0.34533(9) 0.42256(8) 1.000 0.0350(3) d .
O2 O Uani 0.19573(10) 0.72836(9) 0.66324(8) 1.000 0.0215(3) d .
O3 O Uani 0.18802(9) 0.48150(9) 0.67731(9) 1.000 0.0205(3) d .
O1 O Uani 0.18702(10) 0.73283(10) 0.11326(9) 1.000 0.0261(3) d .
C5 C Uani 0.24283(14) 0.84376(13) 0.79114(12) 1.000 0.0182(3) d .
C6 C Uani 0.40090(15) 0.97114(14) 0.78741(13) 1.000 0.0247(4) d .
C7 C Uani 0.11866(15) 0.90522(14) 0.81694(13) 1.000 0.0227(4) d .
C8 C Uani 0.32911(13) 0.47415(13) 0.66744(12) 1.000 0.0185(3) d .
C9 C Uani 0.39792(14) 0.47501(15) 0.81075(13) 1.000 0.0244(3) d .
C10 C Uani 0.30789(14) 0.32952(14) 0.54963(13) 1.000 0.0211(3) d .
N1 N Uani 0.11534(12) 0.72052(11) 0.39271(11) 1.000 0.0167(3) d .
C1 C Uani 0.15962(14) 0.86752(13) 0.34830(13) 1.000 0.0215(3) d .
C2 C Uani 0.11519(15) 0.82637(15) 0.18852(13) 1.000 0.0250(4) d .
C3 C Uani 0.14131(15) 0.59006(14) 0.15293(13) 1.000 0.0234(3) d .
C4 C Uani 0.18739(14) 0.62098(14) 0.31088(13) 1.000 0.0212(3) d .
H2 H Uiso 0.194(2) 0.610(2) 0.674(2) 1.000 0.072(6) d .
H5 H Uiso 0.2554(16) 0.8059(16) 0.8695(15) 1.000 0.0220 d U
H8 H Uiso 0.40120 0.56880 0.64060 1.000 0.0220 c RU
H1A H Uiso 0.1446(16) 0.7405(16) 0.4875(16) 1.000 0.0200 d U
H1B H Uiso 0.0121(17) 0.6664(16) 0.3754(14) 1.000 0.0200 d U
H1C H Uiso 0.27270 0.93170 0.37400 1.000 0.0260 c RU
H1D H Uiso 0.10560 0.92920 0.39820 1.000 0.0260 c RU
H2A H Uiso 0.00120 0.76860 0.16450 1.000 0.0300 c RU
H2B H Uiso 0.14700 0.92380 0.15820 1.000 0.0300 c RU
H3A H Uiso 0.19080 0.52610 0.09830 1.000 0.0280 c RU
H3B H Uiso 0.02750 0.52990 0.12880 1.000 0.0280 c RU
H4A H Uiso 0.15180 0.52070 0.33660 1.000 0.0260 c RU
H4B H Uiso 0.30170 0.67510 0.33470 1.000 0.0260 c RU

loop_
_atom_type_symbol
_atom_type_description
_atom_type_scat_dispersion_real
_atom_type_scat_dispersion_imag
_atom_type_scat_source
C C 0.0033 0.0016 ' International Tables Vol C Tables 4.2.6.8 and 6.1.1.4'
H H 0.0000 0.0000 ' International Tables Vol C Tables 4.2.6.8 and 6.1.1.4'
F F 0.0171 0.0103 ' International Tables Vol C Tables 4.2.6.8 and 6.1.1.4'
N N 0.0061 0.0033 ' International Tables Vol C Tables 4.2.6.8 and 6.1.1.4'
O O 0.0106 0.0060 ' International Tables Vol C Tables 4.2.6.8 and 6.1.1.4'

loop_
_geom_angle_atom_site_label_1
_geom_angle_atom_site_label_2
_geom_angle_atom_site_label_3
_geom_angle
_geom_angle_publ_flag
C5 O2 H2 113.1(9) no
C8 O3 H2 112.5(10) no
C2 O1 C3 110.70(10) yes
C6 C5 C7 112.91(11) no
O2 C5 C6 109.50(10) yes
O2 C5 C7 108.52(11) yes
F1 C6 F2 107.20(11) yes
F1 C6 F3 106.38(11) yes
F1 C6 C5 109.58(11) yes
F2 C6 F3 107.46(10) yes
F2 C6 C5 113.34(11) yes
F3 C6 C5 112.51(11) yes
F4 C7 C5 113.66(11) yes
F4 C7 F6 107.12(10) yes
F6 C7 C5 112.15(11) yes
F5 C7 F6 106.70(11) yes
F5 C7 C5 109.99(10) yes
F4 C7 F5 106.84(10) yes
O3 C8 C10 108.92(10) yes
C9 C8 C10 112.39(11) no
O3 C8 C9 110.34(10) yes
F7 C9 F9 107.32(11) yes
F8 C9 C8 109.64(11) yes
F7 C9 C8 112.45(11) yes
F7 C9 F8 107.10(11) yes
F9 C9 C8 112.95(11) yes
F8 C9 F9 107.07(10) yes
F10 C10 C8 113.92(11) yes
F10 C10 F12 106.27(10) yes
F12 C10 C8 110.28(10) yes
F11 C10 F12 106.86(10) yes
F11 C10 C8 112.02(10) yes
F10 C10 F11 107.08(10) yes
C1 N1 C4 110.51(10) yes
C6 C5 H5 106.1(10) no
C7 C5 H5 107.4(10) no
O2 C5 H5 112.5(9) no
C10 C8 H8 108.00 no
O3 C8 H8 108.00 no
C9 C8 H8 108.00 no
N1 C1 C2 109.09(10) yes
H1A N1 H1B 107.5(13) no
C1 N1 H1B 109.5(10) no
C4 N1 H1A 109.0(10) no
C1 N1 H1A 111.7(9) no
C4 N1 H1B 108.5(10) no
O1 C2 C1 111.38(11) yes
O1 C3 C4 111.18(10) yes
N1 C4 C3 109.13(11) yes
N1 C1 H1C 110.00 no
N1 C1 H1D 110.00 no
C2 C1 H1C 110.00 no
C2 C1 H1D 110.00 no
H1C C1 H1D 108.00 no
O1 C2 H2A 109.00 no
O1 C2 H2B 109.00 no
C1 C2 H2A 109.00 no
C1 C2 H2B 109.00 no
H2A C2 H2B 108.00 no
O1 C3 H3A 109.00 no
O1 C3 H3B 109.00 no
C4 C3 H3A 109.00 no
C4 C3 H3B 109.00 no
H3A C3 H3B 108.00 no
N1 C4 H4A 110.00 no
N1 C4 H4B 110.00 no
C3 C4 H4A 110.00 no
C3 C4 H4B 110.00 no
H4A C4 H4B 108.00 no

loop_
_geom_bond_atom_site_label_1
_geom_bond_atom_site_label_2
_geom_bond_distance
_geom_bond_publ_flag
F1 C6 1.3442(18) yes
F2 C6 1.3296(15) yes
F3 C6 1.3418(15) yes
F4 C7 1.3357(15) yes
F5 C7 1.3413(16) yes
F6 C7 1.3424(15) yes
F7 C9 1.3398(17) yes
F8 C9 1.3328(15) yes
F9 C9 1.3367(16) yes
F10 C10 1.3416(17) yes
F11 C10 1.3395(15) yes
F12 C10 1.3375(15) yes
O2 C5 1.3819(14) yes
O3 C8 1.3764(16) yes
O2 H2 1.170(19) no
O3 H2 1.232(19) no
O1 C2 1.4266(17) yes
O1 C3 1.4267(16) yes
C5 C6 1.5236(19) no
C5 C7 1.524(2) no
C8 C10 1.5228(17) no
C8 C9 1.5229(17) no
N1 C1 1.4892(16) yes
N1 C4 1.4938(18) yes
C5 H5 0.947(15) no
C8 H8 1.0000 no
C1 C2 1.5157(17) no
N1 H1A 0.909(15) no
N1 H1B 0.896(17) no
C3 C4 1.5137(17) no
C1 H1C 0.9900 no
C1 H1D 0.9900 no
C2 H2A 0.9900 no
C2 H2B 0.9900 no
C3 H3A 0.9900 no
C3 H3B 0.9900 no
C4 H4A 0.9900 no
C4 H4B 0.9900 no

loop_
_geom_hbond_atom_site_label_D
_geom_hbond_atom_site_label_H
_geom_hbond_atom_site_label_A
_geom_hbond_distance_DH
_geom_hbond_distance_HA
_geom_hbond_distance_DA
_geom_hbond_angle_DHA
_geom_hbond_site_symmetry_A
_geom_hbond_publ_flag
N1 H1A O2 0.909(15) 1.812(15) 2.7007(13) 165.3(14) . yes
N1 H1B O3 0.896(17) 1.829(16) 2.7097(15) 167.0(15) 2_566 yes
O2 H2 O3 1.170(19) 1.232(19) 2.4008(12) 176(2) . yes
C1 H1D F11 0.9900 2.5200 3.2932(15) 135.00 1_565 yes

loop_
_geom_torsion_atom_site_label_1
_geom_torsion_atom_site_label_2
_geom_torsion_atom_site_label_3
_geom_torsion_atom_site_label_4
_geom_torsion
_geom_torsion_publ_flag
C2 O1 C3 C4 -60.14(14) no
C3 O1 C2 C1 60.03(14) no
O2 C5 C6 F2 -179.94(10) no
O2 C5 C6 F1 -60.25(13) no
C7 C5 C6 F2 59.03(14) no
O2 C5 C6 F3 57.88(14) no
C7 C5 C6 F1 178.72(10) no
O2 C5 C7 F5 65.90(12) no
O2 C5 C7 F6 -52.67(13) no
C6 C5 C7 F4 -52.78(14) no
C6 C5 C7 F5 -172.51(9) no
C6 C5 C7 F6 68.92(13) no
C7 C5 C6 F3 -63.15(14) no
O2 C5 C7 F4 -174.37(9) no
O3 C8 C9 F9 63.76(14) no
C10 C8 C9 F7 63.63(15) no
C10 C8 C9 F8 -177.34(11) no
C10 C8 C9 F9 -58.02(15) no
O3 C8 C10 F10 -173.25(10) no
O3 C8 C10 F11 -51.52(13) no
O3 C8 C10 F12 67.37(13) no
C9 C8 C10 F10 -50.67(14) no
C9 C8 C10 F11 71.07(14) no
C9 C8 C10 F12 -170.05(11) no
O3 C8 C9 F7 -174.59(10) no
O3 C8 C9 F8 -55.56(14) no
C4 N1 C1 C2 55.61(14) no
C1 N1 C4 C3 -55.84(13) no
N1 C1 C2 O1 -57.53(15) no
O1 C3 C4 N1 57.79(14) no
